data_7231613
loop_
_publ_author_name
'Han, Jingyu'
'Li, Shufen'
'Tang, Chunying'
'Zheng, Wei'
'Jiang, Wenqing'
'Jia, Dingxian'

_publ_section_title
;
 Hydrazine-solvothermal methods to synthesize polymeric thioarsenates from
 one-dimensional chains to a three-dimensional framework
;
_journal_issue 59
_journal_name_full 'RSC Advances'
_journal_page_first 34078
_journal_paper_doi 10.1039/C8RA06335D
_journal_volume 8
_journal_year 2018
_chemical_formula_moiety 'As2 H24 Mn3 N12 S6'
_chemical_formula_sum 'As2 H24 Mn3 N12 S6'
_chemical_formula_weight 699.33
_chemical_name_systematic
; 
 ? 
;
_space_group_IT_number 2
_symmetry_cell_setting triclinic
_symmetry_Int_Tables_number 2
_symmetry_space_group_name_Hall '-P 1'
_symmetry_space_group_name_H-M 'P -1'
_atom_sites_solution_hydrogens geom
_atom_sites_solution_primary direct
_atom_sites_solution_secondary difmap
_audit_creation_method SHELXL-97
_audit_update_record
;
2018-07-17 deposited with the CCDC.
2018-10-04 downloaded from the CCDC.
;
_cell_angle_alpha 96.39(3)
_cell_angle_beta 90.62(3)
_cell_angle_gamma 97.79(3)
_cell_formula_units_Z 2
_cell_length_a 9.3253(19)
_cell_length_b 9.5222(19)
_cell_length_c 11.863(2)
_cell_measurement_reflns_used 2927
_cell_measurement_temperature 293(2)
_cell_measurement_theta_max 25.35
_cell_measurement_theta_min 3.2542
_cell_volume 1036.8(4)
_computing_cell_refinement CrystalClear
_computing_data_collection CrystalClear
_computing_data_reduction CrystalStructure
_computing_structure_refinement 'SHELXL-97 (Sheldrick, 1997)'
_computing_structure_solution 'SHELXS-97 (Sheldrick, 1990)'
_diffrn_ambient_temperature 293(2)
_diffrn_detector_area_resol_mean 14.63
_diffrn_measured_fraction_theta_full 0.993
_diffrn_measured_fraction_theta_max 0.993
_diffrn_measurement_device_type 'Rigaku Mercury'
_diffrn_measurement_method \w
_diffrn_radiation_monochromator graphite
_diffrn_radiation_source 'fine-focus sealed tube'
_diffrn_radiation_type MoK\a
_diffrn_radiation_wavelength 0.71073
_diffrn_reflns_av_R_equivalents 0.0466
_diffrn_reflns_av_sigmaI/netI 0.0625
_diffrn_reflns_limit_h_max 10
_diffrn_reflns_limit_h_min -11
_diffrn_reflns_limit_k_max 11
_diffrn_reflns_limit_k_min -11
_diffrn_reflns_limit_l_max 14
_diffrn_reflns_limit_l_min -14
_diffrn_reflns_number 9044
_diffrn_reflns_theta_full 25.35
_diffrn_reflns_theta_max 25.35
_diffrn_reflns_theta_min 3.26
_exptl_absorpt_coefficient_mu 5.583
_exptl_absorpt_correction_T_max 0.4014
_exptl_absorpt_correction_T_min 0.2136
_exptl_absorpt_correction_type multi-scan
_exptl_absorpt_process_details 'Jacobson, R. (1998) Private communication'
_exptl_crystal_colour Yellow
_exptl_crystal_density_diffrn 2.240
_exptl_crystal_density_method 'not measured'
_exptl_crystal_description Block
_exptl_crystal_F_000 690
_exptl_crystal_size_max 0.40
_exptl_crystal_size_mid 0.20
_exptl_crystal_size_min 0.20
_refine_diff_density_max 0.664
_refine_diff_density_min -0.872
_refine_diff_density_rms 0.168
_refine_ls_extinction_method none
_refine_ls_goodness_of_fit_ref 1.037
_refine_ls_hydrogen_treatment constr
_refine_ls_matrix_type full
_refine_ls_number_parameters 211
_refine_ls_number_reflns 3780
_refine_ls_number_restraints 9
_refine_ls_restrained_S_all 1.044
_refine_ls_R_factor_all 0.0529
_refine_ls_R_factor_gt 0.0376
_refine_ls_shift/su_max 0.000
_refine_ls_shift/su_mean 0.000
_refine_ls_structure_factor_coef Fsqd
_refine_ls_weighting_details 'calc w=1/[\s^2^(Fo^2^)+(0.0541P)^2^+0.0000P] where P=(Fo^2^+2Fc^2^)/3'
_refine_ls_weighting_scheme calc
_refine_ls_wR_factor_gt 0.0745
_refine_ls_wR_factor_ref 0.0910
_reflns_number_gt 3390
_reflns_number_total 3780
_reflns_threshold_expression >2sigma(I)
_cod_data_source_file c8ra06335d2.cif
_cod_data_source_block compound_4
_cod_original_cell_volume 1036.9(4)
_cod_original_sg_symbol_H-M 'P -1 '
_cod_database_code 7231613

loop_
_symmetry_equiv_pos_as_xyz
'x, y, z'
'-x, -y, -z'

loop_
_atom_site_label
_atom_site_type_symbol
_atom_site_fract_x
_atom_site_fract_y
_atom_site_fract_z
_atom_site_U_iso_or_equiv
_atom_site_adp_type
_atom_site_occupancy
_atom_site_symmetry_multiplicity
_atom_site_calc_flag
_atom_site_refinement_flags
As1 As 0.31526(9) 0.72300(9) 1.03119(7) 0.0319(3) Uani 1 1 d .
As2 As 0.16792(8) 1.29193(8) 0.48374(7) 0.0265(2) Uani 1 1 d .
Mn1 Mn 0.0000 0.5000 1.0000 0.0272(4) Uani 1 2 d SD
Mn2 Mn 0.11026(12) 0.82893(12) 0.82293(10) 0.0244(3) Uani 1 1 d .
Mn3 Mn 0.37190(12) 1.16392(12) 0.67337(10) 0.0242(3) Uani 1 1 d D
Mn4 Mn 0.5000 1.5000 0.5000 0.0269(4) Uani 1 2 d S
S1 S 0.2747(2) 0.4895(2) 1.0388(2) 0.0393(6) Uani 1 1 d .
S2 S 0.0848(2) 0.7740(2) 1.03021(17) 0.0283(5) Uani 1 1 d D
S3 S 0.3671(2) 0.7553(2) 0.85144(19) 0.0317(5) Uani 1 1 d .
S4 S 0.1011(2) 1.2013(2) 0.64398(18) 0.0276(5) Uani 1 1 d .
S5 S 0.3939(2) 1.2268(2) 0.46743(17) 0.0263(5) Uani 1 1 d D
S6 S 0.2304(2) 1.5245(2) 0.53035(19) 0.0320(5) Uani 1 1 d .
N1 N 0.0641(7) 0.5037(6) 0.8188(5) 0.0288(16) Uani 1 1 d .
H1A H 0.1613 0.5230 0.8182 0.035 Uiso 1 1 calc RD
H1B H 0.0396 0.4151 0.7831 0.035 Uiso 1 1 calc R
N2 N 0.0065(7) 0.5999(6) 0.7533(6) 0.0289(16) Uani 1 1 d .
H2A H -0.0903 0.5912 0.7591 0.035 Uiso 1 1 calc R
H2B H 0.0275 0.5811 0.6798 0.035 Uiso 1 1 calc R
N3 N 0.1918(6) 1.0642(6) 0.8805(5) 0.0243(15) Uani 1 1 d D
H3A H 0.1355 1.1177 0.8467 0.029 Uiso 1 1 calc R
H3B H 0.1795 1.0802 0.9558 0.029 Uiso 1 1 calc R
N4 N 0.3416(6) 1.1133(6) 0.8577(5) 0.0278(16) Uani 1 1 d D
H4A H 0.3963 1.0457 0.8712 0.033 Uiso 1 1 calc R
H4B H 0.3727 1.1922 0.9053 0.033 Uiso 1 1 calc R
N5 N 0.1622(6) 0.8665(6) 0.6407(5) 0.0242(15) Uani 1 1 d D
H5A H 0.1409 0.7832 0.5960 0.029 Uiso 1 1 calc R
H5B H 0.1047 0.9273 0.6180 0.029 Uiso 1 1 calc R
N6 N 0.3113(6) 0.9234(6) 0.6245(5) 0.0237(15) Uani 1 1 d D
H6A H 0.3314 0.9031 0.5509 0.028 Uiso 1 1 calc R
H6B H 0.3683 0.8778 0.6653 0.028 Uiso 1 1 calc R
N7 N -0.1161(6) 0.9029(7) 0.8025(6) 0.0294(16) Uani 1 1 d D
H7A H -0.1056 0.9981 0.8206 0.035 Uiso 1 1 calc R
H7B H -0.1430 0.8852 0.7286 0.035 Uiso 1 1 calc R
N8 N -0.2330(7) 0.8411(7) 0.8670(6) 0.0346(17) Uani 1 1 d D
H8A H -0.2254 0.7494 0.8700 0.042 Uiso 1 1 d R
H8B H -0.3169 0.8485 0.8331 0.042 Uiso 1 1 d R
N9 N 0.4184(7) 1.3998(6) 0.7425(6) 0.0325(17) Uani 1 1 d D
H9A H 0.3343 1.4358 0.7387 0.039 Uiso 1 1 calc RD
H9B H 0.4421 1.4036 0.8166 0.039 Uiso 1 1 calc R
N10 N 0.5264(7) 1.4962(6) 0.6941(6) 0.0301(17) Uani 1 1 d D
H10A H 0.6142 1.4721 0.7089 0.036 Uiso 1 1 calc R
H10B H 0.5240 1.5849 0.7287 0.036 Uiso 1 1 calc R
N11 N 0.6065(6) 1.1127(7) 0.6877(5) 0.0286(16) Uani 1 1 d D
H11A H 0.6353 1.1315 0.7611 0.034 Uiso 1 1 calc R
H11B H 0.6045 1.0183 0.6685 0.034 Uiso 1 1 calc R
N12 N 0.7155(7) 1.1854(7) 0.6215(6) 0.0394(18) Uani 1 1 d D
H12A H 0.8016 1.1905 0.6561 0.047 Uiso 1 1 d R
H12B H 0.6954 1.2730 0.6158 0.047 Uiso 1 1 d R

loop_
_atom_site_aniso_label
_atom_site_aniso_U_11
_atom_site_aniso_U_22
_atom_site_aniso_U_33
_atom_site_aniso_U_23
_atom_site_aniso_U_13
_atom_site_aniso_U_12
As1 0.0309(5) 0.0324(5) 0.0296(5) 0.0043(4) -0.0060(4) -0.0061(4)
As2 0.0257(5) 0.0258(5) 0.0270(5) 0.0031(4) -0.0037(4) -0.0001(3)
Mn1 0.0311(10) 0.0223(9) 0.0279(10) 0.0072(8) 0.0042(8) -0.0015(7)
Mn2 0.0236(6) 0.0205(6) 0.0291(7) 0.0040(5) 0.0032(5) 0.0020(5)
Mn3 0.0229(6) 0.0197(6) 0.0297(7) 0.0045(5) 0.0031(5) 0.0007(5)
Mn4 0.0264(9) 0.0219(9) 0.0321(10) 0.0058(8) 0.0034(8) -0.0003(7)
S1 0.0302(12) 0.0378(13) 0.0537(16) 0.0208(11) 0.0001(11) 0.0051(10)
S2 0.0348(11) 0.0184(10) 0.0313(12) 0.0019(9) 0.0083(9) 0.0026(9)
S3 0.0280(11) 0.0336(12) 0.0364(13) 0.0097(10) 0.0075(10) 0.0094(9)
S4 0.0258(11) 0.0237(11) 0.0350(12) 0.0077(9) 0.0077(9) 0.0056(8)
S5 0.0311(11) 0.0205(10) 0.0275(12) 0.0025(9) 0.0085(9) 0.0038(8)
S6 0.0274(11) 0.0217(11) 0.0490(14) 0.0078(10) 0.0089(10) 0.0068(9)
N1 0.042(4) 0.019(3) 0.026(4) 0.002(3) 0.007(3) 0.007(3)
N2 0.035(4) 0.023(4) 0.029(4) 0.006(3) 0.002(3) 0.006(3)
N3 0.019(3) 0.025(4) 0.026(4) 0.002(3) -0.002(3) -0.007(3)
N4 0.024(3) 0.020(3) 0.039(4) 0.005(3) 0.006(3) -0.003(3)
N5 0.016(3) 0.021(3) 0.036(4) 0.001(3) 0.000(3) 0.004(3)
N6 0.018(3) 0.018(3) 0.034(4) 0.000(3) 0.000(3) 0.000(3)
N7 0.026(4) 0.031(4) 0.030(4) 0.000(3) -0.002(3) 0.003(3)
N8 0.025(4) 0.037(4) 0.038(4) 0.003(3) 0.008(3) -0.006(3)
N9 0.043(4) 0.020(4) 0.035(4) 0.007(3) 0.014(3) 0.003(3)
N10 0.027(4) 0.016(3) 0.045(5) -0.002(3) 0.012(3) -0.002(3)
N11 0.027(4) 0.032(4) 0.022(4) -0.004(3) -0.005(3) -0.002(3)
N12 0.026(4) 0.045(5) 0.045(5) 0.007(4) 0.004(3) -0.006(3)

loop_
_atom_type_symbol
_atom_type_description
_atom_type_scat_dispersion_real
_atom_type_scat_dispersion_imag
_atom_type_scat_source
H H 0.0000 0.0000 'International Tables Vol C Tables 4.2.6.8 and 6.1.1.4'
N N 0.0061 0.0033 'International Tables Vol C Tables 4.2.6.8 and 6.1.1.4'
S S 0.1246 0.1234 'International Tables Vol C Tables 4.2.6.8 and 6.1.1.4'
Mn Mn 0.3368 0.7283 'International Tables Vol C Tables 4.2.6.8 and 6.1.1.4'
As As 0.0499 2.0058 'International Tables Vol C Tables 4.2.6.8 and 6.1.1.4'

loop_
_geom_angle_atom_site_label_1
_geom_angle_atom_site_label_2
_geom_angle_atom_site_label_3
_geom_angle
_geom_angle_site_symmetry_1
_geom_angle_site_symmetry_3
S1 As1 S3 106.85(10) . .
S1 As1 S2 100.29(8) . .
S3 As1 S2 98.39(8) . .
S6 As2 S4 106.31(9) . .
S6 As2 S5 98.67(8) . .
S4 As2 S5 99.98(8) . .
N1 Mn1 N1 180.000(2) 2_567 .
N1 Mn1 S2 92.15(17) 2_567 .
N1 Mn1 S2 87.85(17) . .
N1 Mn1 S2 87.85(17) 2_567 2_567
N1 Mn1 S2 92.15(17) . 2_567
S2 Mn1 S2 180.0 . 2_567
N1 Mn1 S1 84.46(18) 2_567 2_567
N1 Mn1 S1 95.54(18) . 2_567
S2 Mn1 S1 97.53(7) . 2_567
S2 Mn1 S1 82.47(7) 2_567 2_567
N1 Mn1 S1 95.54(18) 2_567 .
N1 Mn1 S1 84.46(18) . .
S2 Mn1 S1 82.47(7) . .
S2 Mn1 S1 97.53(7) 2_567 .
S1 Mn1 S1 180.0 2_567 .
N5 Mn2 N3 89.6(2) . .
N5 Mn2 N2 87.6(2) . .
N3 Mn2 N2 173.4(2) . .
N5 Mn2 N7 90.6(2) . .
N3 Mn2 N7 85.7(2) . .
N2 Mn2 N7 88.3(2) . .
N5 Mn2 S2 172.26(15) . .
N3 Mn2 S2 91.33(17) . .
N2 Mn2 S2 92.18(17) . .
N7 Mn2 S2 97.10(17) . .
N5 Mn2 S3 90.21(15) . .
N3 Mn2 S3 92.17(16) . .
N2 Mn2 S3 93.85(17) . .
N7 Mn2 S3 177.71(18) . .
S2 Mn2 S3 82.09(8) . .
N9 Mn3 N6 173.0(2) . .
N9 Mn3 N4 87.9(2) . .
N6 Mn3 N4 85.6(2) . .
N9 Mn3 N11 97.2(2) . .
N6 Mn3 N11 85.1(2) . .
N4 Mn3 N11 88.0(2) . .
N9 Mn3 S5 90.98(17) . .
N6 Mn3 S5 95.41(17) . .
N4 Mn3 S5 177.07(16) . .
N11 Mn3 S5 94.88(17) . .
N9 Mn3 S4 87.66(18) . .
N6 Mn3 S4 90.25(15) . .
N4 Mn3 S4 93.98(16) . .
N11 Mn3 S4 174.83(17) . .
S5 Mn3 S4 83.26(8) . .
N10 Mn4 N10 180.000(1) . 2_686
N10 Mn4 S6 91.76(16) . 2_686
N10 Mn4 S6 88.24(16) 2_686 2_686
N10 Mn4 S6 88.24(16) . .
N10 Mn4 S6 91.76(16) 2_686 .
S6 Mn4 S6 180.0 2_686 .
N10 Mn4 S5 87.50(16) . 2_686
N10 Mn4 S5 92.50(16) 2_686 2_686
S6 Mn4 S5 81.61(7) 2_686 2_686
S6 Mn4 S5 98.39(7) . 2_686
N10 Mn4 S5 92.50(16) . .
N10 Mn4 S5 87.50(16) 2_686 .
S6 Mn4 S5 98.39(7) 2_686 .
S6 Mn4 S5 81.61(7) . .
S5 Mn4 S5 180.000(1) 2_686 .
As1 S1 Mn1 88.25(8) . .
As1 S2 Mn2 89.87(7) . .
As1 S2 Mn1 87.44(7) . .
Mn2 S2 Mn1 100.68(8) . .
As1 S3 Mn2 89.60(8) . .
As2 S4 Mn3 87.27(7) . .
As2 S5 Mn3 87.27(7) . .
As2 S5 Mn4 88.21(7) . .
Mn3 S5 Mn4 101.60(8) . .
As2 S6 Mn4 91.04(7) . .
N2 N1 Mn1 118.7(4) . .
N2 N1 H1A 107.6 . .
Mn1 N1 H1A 107.6 . .
N2 N1 H1B 107.6 . .
Mn1 N1 H1B 107.6 . .
H1A N1 H1B 107.1 . .
N1 N2 Mn2 107.5(5) . .
N1 N2 H2A 110.2 . .
Mn2 N2 H2A 110.2 . .
N1 N2 H2B 110.2 . .
Mn2 N2 H2B 110.2 . .
H2A N2 H2B 108.5 . .
N4 N3 Mn2 116.4(4) . .
N4 N3 H3A 108.2 . .
Mn2 N3 H3A 108.2 . .
N4 N3 H3B 108.2 . .
Mn2 N3 H3B 108.2 . .
H3A N3 H3B 107.3 . .
N3 N4 Mn3 112.3(4) . .
N3 N4 H4A 109.2 . .
Mn3 N4 H4A 109.2 . .
N3 N4 H4B 109.2 . .
Mn3 N4 H4B 109.2 . .
H4A N4 H4B 107.9 . .
N6 N5 Mn2 114.2(4) . .
N6 N5 H5A 108.7 . .
Mn2 N5 H5A 108.7 . .
N6 N5 H5B 108.7 . .
Mn2 N5 H5B 108.7 . .
H5A N5 H5B 107.6 . .
N5 N6 Mn3 116.0(4) . .
N5 N6 H6A 108.3 . .
Mn3 N6 H6A 108.3 . .
N5 N6 H6B 108.3 . .
Mn3 N6 H6B 108.3 . .
H6A N6 H6B 107.4 . .
N8 N7 Mn2 118.0(5) . .
N8 N7 H7A 107.8 . .
Mn2 N7 H7A 107.8 . .
N8 N7 H7B 107.8 . .
Mn2 N7 H7B 107.8 . .
H7A N7 H7B 107.1 . .
N7 N8 H8A 109.0 . .
N7 N8 H8B 109.2 . .
H8A N8 H8B 109.5 . .
N10 N9 Mn3 121.6(4) . .
N10 N9 H9A 106.9 . .
Mn3 N9 H9A 106.9 . .
N10 N9 H9B 106.9 . .
Mn3 N9 H9B 106.9 . .
H9A N9 H9B 106.7 . .
N9 N10 Mn4 114.7(5) . .
N9 N10 H10A 108.6 . .
Mn4 N10 H10A 108.6 . .
N9 N10 H10B 108.6 . .
Mn4 N10 H10B 108.6 . .
H10A N10 H10B 107.6 . .
N12 N11 Mn3 118.2(5) . .
N12 N11 H11A 107.8 . .
Mn3 N11 H11A 107.8 . .
N12 N11 H11B 107.8 . .
Mn3 N11 H11B 107.8 . .
H11A N11 H11B 107.1 . .
N11 N12 H12A 109.2 . .
N11 N12 H12B 109.1 . .
H12A N12 H12B 109.5 . .

loop_
_geom_bond_atom_site_label_1
_geom_bond_atom_site_label_2
_geom_bond_distance
_geom_bond_site_symmetry_2
As1 S1 2.216(2) .
As1 S3 2.237(2) .
As1 S2 2.266(2) .
As2 S6 2.218(2) .
As2 S4 2.234(2) .
As2 S5 2.281(2) .
Mn1 N1 2.240(6) 2_567
Mn1 N1 2.240(6) .
Mn1 S2 2.605(2) .
Mn1 S2 2.605(2) 2_567
Mn1 S1 2.615(2) 2_567
Mn1 S1 2.615(2) .
Mn2 N5 2.277(6) .
Mn2 N3 2.291(6) .
Mn2 N2 2.320(6) .
Mn2 N7 2.333(6) .
Mn2 S2 2.577(2) .
Mn2 S3 2.614(2) .
Mn3 N9 2.286(6) .
Mn3 N6 2.291(6) .
Mn3 N4 2.303(6) .
Mn3 N11 2.313(6) .
Mn3 S5 2.583(2) .
Mn3 S4 2.622(2) .
Mn4 N10 2.318(7) .
Mn4 N10 2.318(7) 2_686
Mn4 S6 2.582(2) 2_686
Mn4 S6 2.582(2) .
Mn4 S5 2.639(2) 2_686
Mn4 S5 2.639(2) .
N1 N2 1.419(8) .
N1 H1A 0.9000 .
N1 H1B 0.9000 .
N2 H2A 0.9000 .
N2 H2B 0.9000 .
N3 N4 1.451(7) .
N3 H3A 0.9000 .
N3 H3B 0.9000 .
N4 H4A 0.9000 .
N4 H4B 0.9000 .
N5 N6 1.446(7) .
N5 H5A 0.9000 .
N5 H5B 0.9000 .
N6 H6A 0.9000 .
N6 H6B 0.9000 .
N7 N8 1.437(8) .
N7 H7A 0.9000 .
N7 H7B 0.9000 .
N8 H8A 0.8900 .
N8 H8B 0.8900 .
N9 N10 1.437(7) .
N9 H9A 0.9000 .
N9 H9B 0.9000 .
N10 H10A 0.9000 .
N10 H10B 0.9000 .
N11 N12 1.441(8) .
N11 H11A 0.9000 .
N11 H11B 0.9000 .
N12 H12A 0.8900 .
N12 H12B 0.8900 .

loop_
_geom_hbond_atom_site_label_D
_geom_hbond_atom_site_label_H
_geom_hbond_atom_site_label_A
_geom_hbond_distance_DH
_geom_hbond_distance_HA
_geom_hbond_distance_DA
_geom_hbond_angle_DHA
_geom_hbond_site_symmetry_A
N1 H1A S3 0.90 2.71 3.435(7) 137.9 .
N1 H1B S4 0.90 2.61 3.416(6) 150.3 1_545
N2 H2B S6 0.90 2.67 3.460(7) 146.6 1_545
N3 H3A S4 0.90 2.65 3.370(7) 138.3 .
N3 H3A S2 0.90 2.78 3.305(6) 118.5 2_577
N3 H3B N8 0.90 2.18 3.035(9) 158.3 2_577
N4 H4A S3 0.90 2.73 3.443(7) 137.4 .
N5 H5A S6 0.90 2.74 3.515(6) 144.6 1_545
N5 H5B S4 0.90 2.60 3.310(6) 136.6 .
N6 H6A N12 0.90 2.14 2.982(9) 155.3 2_676
N6 H6B S3 0.90 2.61 3.353(7) 140.5 .
N6 H6B S5 0.90 2.95 3.402(6) 112.7 2_676
N7 H7A S2 0.90 2.63 3.446(7) 151.7 2_577
N8 H8A S1 0.89 2.61 3.431(7) 153.0 2_567
N8 H8B S3 0.89 2.98 3.706(7) 140.2 1_455
N9 H9A S6 0.90 2.90 3.457(7) 121.7 .
N10 H10B S3 0.90 2.66 3.436(6) 145.4 1_565
N11 H11B S5 0.90 2.69 3.536(7) 157.8 2_676
N12 H12A S4 0.89 2.79 3.584(7) 149.8 1_655
N12 H12B S6 0.89 2.76 3.448(7) 135.1 2_686

loop_
_geom_torsion_atom_site_label_1
_geom_torsion_atom_site_label_2
_geom_torsion_atom_site_label_3
_geom_torsion_atom_site_label_4
_geom_torsion
_geom_torsion_site_symmetry_1
S3 As1 S1 Mn1 -91.98(9) .
S2 As1 S1 Mn1 10.14(9) .
N1 Mn1 S1 As1 -100.19(17) 2_567
N1 Mn1 S1 As1 79.81(17) .
S2 Mn1 S1 As1 -8.74(7) .
S2 Mn1 S1 As1 171.26(7) 2_567
S1 Mn1 S1 As1 177(100) 2_567
S1 As1 S2 Mn2 -110.88(9) .
S3 As1 S2 Mn2 -1.94(8) .
S1 As1 S2 Mn1 -10.18(9) .
S3 As1 S2 Mn1 98.76(8) .
N5 Mn2 S2 As1 6.8(12) .
N3 Mn2 S2 As1 -90.35(15) .
N2 Mn2 S2 As1 95.25(17) .
N7 Mn2 S2 As1 -176.18(17) .
S3 Mn2 S2 As1 1.66(7) .
N5 Mn2 S2 Mn1 -80.6(12) .
N3 Mn2 S2 Mn1 -177.72(15) .
N2 Mn2 S2 Mn1 7.87(17) .
N7 Mn2 S2 Mn1 96.44(17) .
S3 Mn2 S2 Mn1 -85.72(8) .
N1 Mn1 S2 As1 103.86(18) 2_567
N1 Mn1 S2 As1 -76.14(18) .
S2 Mn1 S2 As1 32(100) 2_567
S1 Mn1 S2 As1 -171.45(7) 2_567
S1 Mn1 S2 As1 8.55(7) .
N1 Mn1 S2 Mn2 -166.76(18) 2_567
N1 Mn1 S2 Mn2 13.24(18) .
S2 Mn1 S2 Mn2 121(100) 2_567
S1 Mn1 S2 Mn2 -82.07(9) 2_567
S1 Mn1 S2 Mn2 97.93(9) .
S1 As1 S3 Mn2 105.41(9) .
S2 As1 S3 Mn2 1.91(8) .
N5 Mn2 S3 As1 179.01(16) .
N3 Mn2 S3 As1 89.36(17) .
N2 Mn2 S3 As1 -93.35(17) .
N7 Mn2 S3 As1 68(4) .
S2 Mn2 S3 As1 -1.68(7) .
S6 As2 S4 Mn3 -90.14(8) .
S5 As2 S4 Mn3 12.04(8) .
N9 Mn3 S4 As2 80.74(17) .
N6 Mn3 S4 As2 -105.94(17) .
N4 Mn3 S4 As2 168.48(16) .
N11 Mn3 S4 As2 -79.6(19) .
S5 Mn3 S4 As2 -10.52(7) .
S6 As2 S5 Mn3 96.15(8) .
S4 As2 S5 Mn3 -12.23(8) .
S6 As2 S5 Mn4 -5.56(8) .
S4 As2 S5 Mn4 -113.93(7) .
N9 Mn3 S5 As2 -77.21(17) .
N6 Mn3 S5 As2 99.92(15) .
N4 Mn3 S5 As2 -9(3) .
N11 Mn3 S5 As2 -174.54(17) .
S4 Mn3 S5 As2 10.31(7) .
N9 Mn3 S5 Mn4 10.39(17) .
N6 Mn3 S5 Mn4 -172.48(14) .
N4 Mn3 S5 Mn4 78(3) .
N11 Mn3 S5 Mn4 -86.93(17) .
S4 Mn3 S5 Mn4 97.92(8) .
N10 Mn4 S5 As2 92.62(16) .
N10 Mn4 S5 As2 -87.38(16) 2_686
S6 Mn4 S5 As2 -175.23(7) 2_686
S6 Mn4 S5 As2 4.77(7) .
S5 Mn4 S5 As2 172(100) 2_686
N10 Mn4 S5 Mn3 5.78(16) .
N10 Mn4 S5 Mn3 -174.22(16) 2_686
S6 Mn4 S5 Mn3 97.93(8) 2_686
S6 Mn4 S5 Mn3 -82.07(8) .
S5 Mn4 S5 Mn3 85(100) 2_686
S4 As2 S6 Mn4 108.82(8) .
S5 As2 S6 Mn4 5.68(8) .
N10 Mn4 S6 As2 -97.69(16) .
N10 Mn4 S6 As2 82.31(16) 2_686
S6 Mn4 S6 As2 0(100) 2_686
S5 Mn4 S6 As2 175.10(7) 2_686
S5 Mn4 S6 As2 -4.90(7) .
N1 Mn1 N1 N2 128(100) 2_567
S2 Mn1 N1 N2 -53.9(5) .
S2 Mn1 N1 N2 126.1(5) 2_567
S1 Mn1 N1 N2 43.4(5) 2_567
S1 Mn1 N1 N2 -136.6(5) .
Mn1 N1 N2 Mn2 69.6(5) .
N5 Mn2 N2 N1 130.4(4) .
N3 Mn2 N2 N1 -163.8(17) .
N7 Mn2 N2 N1 -138.9(4) .
S2 Mn2 N2 N1 -41.8(4) .
S3 Mn2 N2 N1 40.4(4) .
N5 Mn2 N3 N4 -60.0(5) .
N2 Mn2 N3 N4 -125.6(18) .
N7 Mn2 N3 N4 -150.7(5) .
S2 Mn2 N3 N4 112.3(5) .
S3 Mn2 N3 N4 30.2(5) .
Mn2 N3 N4 Mn3 80.8(5) .
N9 Mn3 N4 N3 109.9(4) .
N6 Mn3 N4 N3 -67.6(4) .
N11 Mn3 N4 N3 -152.8(4) .
S5 Mn3 N4 N3 42(3) .
S4 Mn3 N4 N3 22.4(4) .
N3 Mn2 N5 N6 56.9(4) .
N2 Mn2 N5 N6 -129.2(4) .
N7 Mn2 N5 N6 142.6(4) .
S2 Mn2 N5 N6 -40.4(15) .
S3 Mn2 N5 N6 -35.3(4) .
Mn2 N5 N6 Mn3 -80.1(5) .
N9 Mn3 N6 N5 48(2) .
N4 Mn3 N6 N5 69.9(5) .
N11 Mn3 N6 N5 158.2(5) .
S5 Mn3 N6 N5 -107.3(5) .
S4 Mn3 N6 N5 -24.1(5) .
N5 Mn2 N7 N8 149.4(5) .
N3 Mn2 N7 N8 -121.0(5) .
N2 Mn2 N7 N8 61.8(5) .
S2 Mn2 N7 N8 -30.2(5) .
S3 Mn2 N7 N8 -99(4) .
N6 Mn3 N9 N10 163.5(16) .
N4 Mn3 N9 N10 142.1(6) .
N11 Mn3 N9 N10 54.4(6) .
S5 Mn3 N9 N10 -40.6(6) .
S4 Mn3 N9 N10 -123.8(6) .
Mn3 N9 N10 Mn4 53.9(6) .
N10 Mn4 N10 N9 -60(100) 2_686
S6 Mn4 N10 N9 -131.6(4) 2_686
S6 Mn4 N10 N9 48.4(4) .
S5 Mn4 N10 N9 146.8(4) 2_686
S5 Mn4 N10 N9 -33.2(4) .
N9 Mn3 N11 N12 -62.6(5) .
N6 Mn3 N11 N12 124.0(5) .
N4 Mn3 N11 N12 -150.2(5) .
S5 Mn3 N11 N12 29.0(5) .
S4 Mn3 N11 N12 97.6(19) .
